data_7025995
loop_
_publ_author_name
'Wright, William R. H.'
'Batsanov, Andrei S.'
'Howard, Judith A. K.'
'Tooze, Robert P.'
'Hanton, Martin J.'
'Dyer, Philip W.'

_publ_section_title
;
 Exploring the reactivity of tungsten bis(imido) dimethyl complexes with
 methyl aluminium reagents: implications for ethylene dimerization.
;
_journal_issue 30
_journal_name_full 'Dalton transactions (Cambridge, England : 2003)'
_journal_page_first 7038
_journal_page_last 7045
_journal_paper_doi 10.1039/c0dt00110d
_journal_volume 39
_journal_year 2010
_chemical_formula_moiety 'C28 H44 Cl2 N2 O2 W'
_chemical_formula_sum 'C28 H44 Cl2 N2 O2 W'
_chemical_formula_weight 695.40
_chemical_name_systematic
; bis(2,6-diisopropylphenyl)imidotungsten dichloride
dimethoxyethane
;
_space_group_IT_number 2
_symmetry_cell_setting triclinic
_symmetry_space_group_name_Hall '-P 1'
_symmetry_space_group_name_H-M 'P -1'
_atom_sites_solution_hydrogens geom
_atom_sites_solution_primary direct
_atom_sites_solution_secondary difmap
_audit_creation_method SHELXL-97
_cell_angle_alpha 80.84(3)
_cell_angle_beta 87.75(3)
_cell_angle_gamma 76.79(2)
_cell_formula_units_Z 4
_cell_length_a 10.5913(14)
_cell_length_b 16.009(2)
_cell_length_c 18.714(3)
_cell_measurement_reflns_used 9810
_cell_measurement_temperature 120(2)
_cell_measurement_theta_max 29.97
_cell_measurement_theta_min 2.26
_cell_volume 3049.7(8)
_computing_cell_refinement 'SAINT version 7.46A (Bruker, 2007)'
_computing_data_collection 'SMART version 5.049 (Bruker, 1998)'
_computing_data_reduction 'SAINT version 7.46A (Bruker, 2007)'
_computing_molecular_graphics 'SHELXTL version 6.14 (Bruker, 2003)'
_computing_publication_material 'SHELXTL version 6.14 (Bruker, 2003)'
_computing_structure_refinement 'SHELXTL version 6.14 (Bruker, 2003)'
_computing_structure_solution 'SHELXTL version 6.14 (Bruker, 2003)'
_diffrn_ambient_temperature 120(2)
_diffrn_detector_area_resol_mean 8
_diffrn_measured_fraction_theta_full 0.994
_diffrn_measured_fraction_theta_max 0.960
_diffrn_measurement_device_type 'Siemens SMART 1K CCD area detector'
_diffrn_measurement_method '\w scans'
_diffrn_radiation_monochromator graphite
_diffrn_radiation_source 'fine-focus sealed tube'
_diffrn_radiation_type MoK\a
_diffrn_radiation_wavelength 0.71073
_diffrn_reflns_av_R_equivalents 0.0235
_diffrn_reflns_av_sigmaI/netI 0.0280
_diffrn_reflns_limit_h_max 14
_diffrn_reflns_limit_h_min -14
_diffrn_reflns_limit_k_max 22
_diffrn_reflns_limit_k_min -22
_diffrn_reflns_limit_l_max 26
_diffrn_reflns_limit_l_min -26
_diffrn_reflns_number 43557
_diffrn_reflns_theta_full 29.00
_diffrn_reflns_theta_max 30.00
_diffrn_reflns_theta_min 1.59
_diffrn_standards_number 0
_exptl_absorpt_coefficient_mu 3.989
_exptl_absorpt_correction_T_max 0.4314
_exptl_absorpt_correction_T_min 0.2419
_exptl_absorpt_correction_type multi-scan
_exptl_absorpt_process_details 'SADABS 2006/1 (Bruker), R(int)=0.098 before correction'
_exptl_crystal_colour red
_exptl_crystal_density_diffrn 1.515
_exptl_crystal_density_method 'not measured'
_exptl_crystal_description 'irregular block'
_exptl_crystal_F_000 1400
_exptl_crystal_size_max 0.35
_exptl_crystal_size_mid 0.30
_exptl_crystal_size_min 0.20
_refine_diff_density_max 0.990
_refine_diff_density_min -0.478
_refine_diff_density_rms 0.085
_refine_ls_extinction_method none
_refine_ls_goodness_of_fit_ref 1.056
_refine_ls_hydrogen_treatment constr
_refine_ls_matrix_type full
_refine_ls_number_parameters 671
_refine_ls_number_reflns 17064
_refine_ls_number_restraints 0
_refine_ls_restrained_S_all 1.056
_refine_ls_R_factor_all 0.0266
_refine_ls_R_factor_gt 0.0197
_refine_ls_shift/su_max 0.004
_refine_ls_shift/su_mean 0.000
_refine_ls_structure_factor_coef Fsqd
_refine_ls_weighting_details 'calc w=1/[\s^2^(Fo^2^)+(0.0147P)^2^+1.6342P] where P=(Fo^2^+2Fc^2^)/3'
_refine_ls_weighting_scheme calc
_refine_ls_wR_factor_gt 0.0432
_refine_ls_wR_factor_ref 0.0460
_reflns_number_gt 14904
_reflns_number_total 17064
_reflns_threshold_expression I>2\s(I)
_cod_data_source_file c0dt00110d.txt
_cod_data_source_block 1
_cod_depositor_comments
;
The following automatic conversions were performed:

'_symmetry_cell_setting' value 'Triclinic' changed to 'triclinic'
according to /home/saulius/struct/CIF-dictionaries/cif_core.dic
dictionary named 'cif_core.dic' version 2.4.2 from 2011-04-26.

Automatic conversion script
Id: cif_fix_values 1891 2012-01-12 08:04:46Z andrius 
;
_cod_original_cell_volume 3049.5(7)
_cod_database_code 7025995

loop_
_symmetry_equiv_pos_as_xyz
'x, y, z'
'-x, -y, -z'

loop_
_atom_site_label
_atom_site_type_symbol
_atom_site_fract_x
_atom_site_fract_y
_atom_site_fract_z
_atom_site_U_iso_or_equiv
_atom_site_adp_type
_atom_site_occupancy
_atom_site_symmetry_multiplicity
_atom_site_calc_flag
_atom_site_refinement_flags
W W 0.198479(7) 0.316211(5) 0.139983(4) 0.01379(2) Uani 1 1 d .
Cl1 Cl 0.30488(5) 0.30087(3) 0.25281(3) 0.02042(10) Uani 1 1 d .
Cl2 Cl 0.02872(5) 0.37822(3) 0.05415(3) 0.02111(10) Uani 1 1 d .
O1 O 0.01843(14) 0.32273(9) 0.21804(8) 0.0200(3) Uani 1 1 d .
O2 O 0.12941(15) 0.45668(9) 0.16914(8) 0.0211(3) Uani 1 1 d .
N1 N 0.20070(16) 0.20661(11) 0.13681(9) 0.0159(3) Uani 1 1 d .
N2 N 0.32808(16) 0.33682(11) 0.08336(9) 0.0166(3) Uani 1 1 d .
C1 C 0.0035(2) 0.24571(15) 0.26648(12) 0.0265(5) Uani 1 1 d .
H10 H -0.0865 0.2532 0.2839 0.038(4) Uiso 1 1 d R
H11 H 0.0617 0.2357 0.3081 0.038(4) Uiso 1 1 d R
H12 H 0.0249 0.1952 0.2409 0.038(4) Uiso 1 1 d R
C2 C -0.0147(2) 0.39881(14) 0.25265(12) 0.0262(5) Uani 1 1 d .
H21 H 0.0442 0.3929 0.2938 0.031 Uiso 1 1 d R
H22 H -0.1048 0.4069 0.2711 0.031 Uiso 1 1 d R
C3 C -0.0013(2) 0.47485(15) 0.19705(12) 0.0262(5) Uani 1 1 d .
H31 H -0.0642 0.4830 0.1574 0.031 Uiso 1 1 d R
H32 H -0.0182 0.5285 0.2192 0.031 Uiso 1 1 d R
C4 C 0.1557(2) 0.52947(14) 0.11895(13) 0.0285(5) Uani 1 1 d .
H41 H 0.1455 0.5804 0.1435 0.036(4) Uiso 1 1 d R
H42 H 0.0946 0.5430 0.0785 0.036(4) Uiso 1 1 d R
H43 H 0.2446 0.5146 0.1004 0.036(4) Uiso 1 1 d R
C5 C 0.22722(19) 0.12392(13) 0.11734(11) 0.0160(4) Uani 1 1 d .
C6 C 0.1296(2) 0.09743(13) 0.08346(11) 0.0198(4) Uani 1 1 d .
C7 C 0.1600(2) 0.01561(14) 0.06258(12) 0.0261(5) Uani 1 1 d .
H7 H 0.0955 -0.0034 0.0397 0.031 Uiso 1 1 calc R
C8 C 0.2812(2) -0.03864(15) 0.07413(13) 0.0292(5) Uani 1 1 d .
H8 H 0.3000 -0.0938 0.0585 0.035 Uiso 1 1 calc R
C9 C 0.3752(2) -0.01230(14) 0.10857(12) 0.0255(5) Uani 1 1 d .
H9 H 0.4578 -0.0506 0.1173 0.031 Uiso 1 1 calc R
C10 C 0.3517(2) 0.06880(13) 0.13080(11) 0.0190(4) Uani 1 1 d .
C11 C 0.43196(19) 0.32589(13) 0.03493(11) 0.0166(4) Uani 1 1 d .
C12 C 0.4216(2) 0.29078(13) -0.02910(11) 0.0185(4) Uani 1 1 d .
C13 C 0.5256(2) 0.28469(15) -0.07719(12) 0.0237(4) Uani 1 1 d .
H13 H 0.5194 0.2626 -0.1208 0.028 Uiso 1 1 calc R
C14 C 0.6377(2) 0.30990(16) -0.06346(12) 0.0271(5) Uani 1 1 d .
H14 H 0.7069 0.3054 -0.0975 0.033 Uiso 1 1 calc R
C15 C 0.6484(2) 0.34182(15) 0.00017(12) 0.0241(4) Uani 1 1 d .
H15 H 0.7266 0.3574 0.0101 0.029 Uiso 1 1 calc R
C16 C 0.5465(2) 0.35145(13) 0.04991(11) 0.0190(4) Uani 1 1 d .
C17 C -0.0041(2) 0.15594(14) 0.06872(12) 0.0219(4) Uani 1 1 d .
H17 H -0.0085 0.2090 0.0914 0.026 Uiso 1 1 calc R
C18 C -0.1119(2) 0.11276(17) 0.10203(14) 0.0314(5) Uani 1 1 d .
H181 H -0.1007 0.0982 0.1546 0.033(4) Uiso 1 1 d R
H182 H -0.1090 0.0597 0.0815 0.033(4) Uiso 1 1 d R
H183 H -0.1958 0.1532 0.0911 0.033(4) Uiso 1 1 d R
C19 C -0.0249(2) 0.18500(16) -0.01298(13) 0.0297(5) Uani 1 1 d .
H191 H 0.0377 0.2197 -0.0318 0.035(4) Uiso 1 1 d R
H192 H -0.1132 0.2203 -0.0217 0.035(4) Uiso 1 1 d R
H193 H -0.0127 0.1341 -0.0377 0.035(4) Uiso 1 1 d R
C20 C 0.4519(2) 0.09539(14) 0.17245(12) 0.0229(4) Uani 1 1 d .
H20 H 0.4402 0.1598 0.1596 0.028 Uiso 1 1 calc R
C21 C 0.4263(2) 0.07518(16) 0.25383(12) 0.0275(5) Uani 1 1 d .
H211 H 0.3374 0.1044 0.2647 0.034(4) Uiso 1 1 d R
H212 H 0.4874 0.0961 0.2805 0.034(4) Uiso 1 1 d R
H213 H 0.4376 0.0124 0.2683 0.034(4) Uiso 1 1 d R
C22 C 0.5914(2) 0.05386(18) 0.15383(15) 0.0364(6) Uani 1 1 d .
H221 H 0.6056 0.0667 0.1016 0.040(5) Uiso 1 1 d R
H222 H 0.6075 -0.0091 0.1688 0.040(5) Uiso 1 1 d R
H223 H 0.6509 0.0774 0.1795 0.040(5) Uiso 1 1 d R
C23 C 0.2995(2) 0.26505(13) -0.04805(11) 0.0193(4) Uani 1 1 d .
H23 H 0.2450 0.2611 -0.0033 0.023 Uiso 1 1 calc R
C24 C 0.3280(2) 0.17657(15) -0.07368(13) 0.0289(5) Uani 1 1 d .
H241 H 0.3784 0.1327 -0.0366 0.032(4) Uiso 1 1 d R
H242 H 0.3779 0.1794 -0.1189 0.032(4) Uiso 1 1 d R
H243 H 0.2464 0.1606 -0.0819 0.032(4) Uiso 1 1 d R
C25 C 0.2221(2) 0.33562(16) -0.10491(13) 0.0280(5) Uani 1 1 d .
H251 H 0.2004 0.3911 -0.0863 0.034(4) Uiso 1 1 d R
H252 H 0.1421 0.3192 -0.1157 0.034(4) Uiso 1 1 d R
H253 H 0.2740 0.3416 -0.1492 0.034(4) Uiso 1 1 d R
C26 C 0.5621(2) 0.38591(14) 0.11940(11) 0.0215(4) Uani 1 1 d .
H26 H 0.4743 0.4015 0.1419 0.026 Uiso 1 1 calc R
C27 C 0.6174(2) 0.46707(16) 0.10634(14) 0.0312(5) Uani 1 1 d .
H271 H 0.5625 0.5116 0.0717 0.045(5) Uiso 1 1 d R
H272 H 0.7053 0.4525 0.0867 0.045(5) Uiso 1 1 d R
H273 H 0.6199 0.4892 0.1520 0.045(5) Uiso 1 1 d R
C28 C 0.6475(3) 0.31567(18) 0.17271(14) 0.0432(7) Uani 1 1 d .
H281 H 0.6101 0.2643 0.1815 0.055(6) Uiso 1 1 d R
H282 H 0.6522 0.3373 0.2184 0.055(6) Uiso 1 1 d R
H283 H 0.7349 0.3000 0.1524 0.055(6) Uiso 1 1 d R
W' W -0.244541(7) 0.234027(5) 0.512319(4) 0.01506(2) Uani 1 1 d .
Cl1' Cl -0.18018(5) 0.33576(3) 0.41874(3) 0.02400(10) Uani 1 1 d .
Cl2' Cl -0.34586(5) 0.11807(3) 0.55988(3) 0.02476(11) Uani 1 1 d .
O1' O -0.42704(15) 0.26978(11) 0.43834(8) 0.0263(3) Uani 1 1 d .
O2' O -0.20789(15) 0.15190(10) 0.41672(8) 0.0243(3) Uani 1 1 d .
N1' N -0.31814(16) 0.30655(11) 0.57102(9) 0.0178(3) Uani 1 1 d .
N2' N -0.08976(16) 0.18640(11) 0.54900(9) 0.0162(3) Uani 1 1 d .
C1' C -0.5073(2) 0.35703(17) 0.43081(15) 0.0350(6) Uani 1 1 d .
H10' H -0.5878 0.3586 0.4060 0.044(5) Uiso 1 1 d R
H11' H -0.4610 0.3976 0.4023 0.044(5) Uiso 1 1 d R
H12' H -0.5280 0.3741 0.4787 0.044(5) Uiso 1 1 d R
C2' C -0.4057(2) 0.23945(19) 0.36901(13) 0.0355(6) Uani 1 1 d .
H21' H -0.3616 0.2779 0.3354 0.043 Uiso 1 1 d R
H22' H -0.4898 0.2398 0.3476 0.043 Uiso 1 1 d R
C3' C -0.3243(2) 0.14907(19) 0.38114(14) 0.0354(6) Uani 1 1 d .
H31' H -0.3711 0.1096 0.4119 0.043 Uiso 1 1 d R
H32' H -0.3032 0.1275 0.3344 0.043 Uiso 1 1 d R
C4' C -0.1188(2) 0.06834(16) 0.42745(15) 0.0329(6) Uani 1 1 d .
H41' H -0.0983 0.0478 0.3808 0.045(5) Uiso 1 1 d R
H42' H -0.1579 0.0267 0.4598 0.045(5) Uiso 1 1 d R
H43' H -0.0388 0.0736 0.4493 0.045(5) Uiso 1 1 d R
C5' C -0.3457(2) 0.35561(13) 0.62716(11) 0.0181(4) Uani 1 1 d .
C6' C -0.4584(2) 0.35224(15) 0.66935(12) 0.0218(4) Uani 1 1 d .
C7' C -0.4843(2) 0.40271(17) 0.72478(13) 0.0303(5) Uani 1 1 d .
H7' H -0.5591 0.4009 0.7542 0.036 Uiso 1 1 calc R
C8' C -0.4034(2) 0.45536(17) 0.73787(14) 0.0329(6) Uani 1 1 d .
H8' H -0.4235 0.4898 0.7755 0.040 Uiso 1 1 calc R
C9' C -0.2930(2) 0.45778(16) 0.69608(13) 0.0284(5) Uani 1 1 d .
H9' H -0.2383 0.4944 0.7052 0.034 Uiso 1 1 calc R
C10' C -0.2609(2) 0.40764(14) 0.64105(12) 0.0207(4) Uani 1 1 d .
C11' C 0.02243(19) 0.15632(12) 0.59056(11) 0.0167(4) Uani 1 1 d .
C12' C 0.0127(2) 0.12822(14) 0.66606(11) 0.0205(4) Uani 1 1 d .
C13' C 0.1277(2) 0.09139(15) 0.70391(12) 0.0266(5) Uani 1 1 d .
H13' H 0.1237 0.0706 0.7542 0.032 Uiso 1 1 calc R
C14' C 0.2474(2) 0.08424(15) 0.67046(13) 0.0281(5) Uani 1 1 d .
H14' H 0.3241 0.0577 0.6975 0.034 Uiso 1 1 calc R
C15' C 0.2557(2) 0.11575(15) 0.59743(13) 0.0252(5) Uani 1 1 d .
H15' H 0.3386 0.1126 0.5754 0.030 Uiso 1 1 calc R
C16' C 0.1449(2) 0.15187(13) 0.55576(12) 0.0191(4) Uani 1 1 d .
C17' C -0.5435(2) 0.29147(16) 0.65772(12) 0.0251(5) Uani 1 1 d .
H17' H -0.5213 0.2730 0.6093 0.030 Uiso 1 1 calc R
C18' C -0.6881(2) 0.3344(2) 0.65758(16) 0.0404(6) Uani 1 1 d .
H184 H -0.7048 0.3872 0.6216 0.047(5) Uiso 1 1 d R
H185 H -0.7142 0.3492 0.7056 0.047(5) Uiso 1 1 d R
H186 H -0.7381 0.2941 0.6453 0.047(5) Uiso 1 1 d R
C19' C -0.5128(3) 0.21005(18) 0.71509(14) 0.0375(6) Uani 1 1 d .
H194 H -0.4208 0.1818 0.7124 0.049(5) Uiso 1 1 d R
H195 H -0.5656 0.1698 0.7064 0.049(5) Uiso 1 1 d R
H196 H -0.5325 0.2264 0.7633 0.049(5) Uiso 1 1 d R
C20' C -0.1432(2) 0.41244(15) 0.59345(13) 0.0240(4) Uani 1 1 d .
H20' H -0.1172 0.3568 0.5732 0.029 Uiso 1 1 calc R
C21' C -0.1800(3) 0.48608(16) 0.52971(15) 0.0358(6) Uani 1 1 d .
H214 H -0.2571 0.4795 0.5058 0.049(5) Uiso 1 1 d R
H215 H -0.1081 0.4840 0.4950 0.049(5) Uiso 1 1 d R
H216 H -0.1987 0.5420 0.5476 0.049(5) Uiso 1 1 d R
C22' C -0.0269(2) 0.4224(2) 0.63405(16) 0.0394(6) Uani 1 1 d .
H224 H -0.0106 0.3777 0.6770 0.049(5) Uiso 1 1 d R
H225 H -0.0447 0.4800 0.6489 0.049(5) Uiso 1 1 d R
H226 H 0.0496 0.4157 0.6025 0.049(5) Uiso 1 1 d R
C23' C -0.1165(2) 0.13412(15) 0.70487(12) 0.0252(5) Uani 1 1 d .
H23' H -0.1856 0.1683 0.6701 0.030 Uiso 1 1 calc R
C24' C -0.1239(3) 0.1817(2) 0.77039(14) 0.0413(7) Uani 1 1 d .
H244 H -0.1037 0.2387 0.7552 0.050(5) Uiso 1 1 d R
H245 H -0.0609 0.1473 0.8068 0.050(5) Uiso 1 1 d R
H246 H -0.2113 0.1893 0.7912 0.050(5) Uiso 1 1 d R
C25' C -0.1438(3) 0.04373(18) 0.72729(15) 0.0365(6) Uani 1 1 d .
H254 H -0.1467 0.0166 0.6842 0.057(6) Uiso 1 1 d R
H255 H -0.2272 0.0485 0.7528 0.057(6) Uiso 1 1 d R
H256 H -0.0746 0.0080 0.7594 0.057(6) Uiso 1 1 d R
C26' C 0.1544(2) 0.18920(14) 0.47662(11) 0.0208(4) Uani 1 1 d .
H26' H 0.0726 0.1879 0.4523 0.025 Uiso 1 1 calc R
C27' C 0.2678(3) 0.13881(18) 0.43688(15) 0.0381(6) Uani 1 1 d .
H274 H 0.2652 0.0773 0.4437 0.045(5) Uiso 1 1 d R
H275 H 0.3492 0.1449 0.4564 0.045(5) Uiso 1 1 d R
H276 H 0.2626 0.1622 0.3851 0.045(5) Uiso 1 1 d R
C28' C 0.1634(3) 0.28425(15) 0.47016(13) 0.0306(5) Uani 1 1 d .
H284 H 0.0863 0.3177 0.4919 0.039(5) Uiso 1 1 d R
H285 H 0.1689 0.3086 0.4189 0.039(5) Uiso 1 1 d R
H286 H 0.2411 0.2876 0.4954 0.039(5) Uiso 1 1 d R

loop_
_atom_site_aniso_label
_atom_site_aniso_U_11
_atom_site_aniso_U_22
_atom_site_aniso_U_33
_atom_site_aniso_U_23
_atom_site_aniso_U_13
_atom_site_aniso_U_12
W 0.01423(4) 0.01407(4) 0.01284(4) -0.00198(3) -0.00062(3) -0.00269(3)
Cl1 0.0223(2) 0.0228(2) 0.0159(2) -0.00236(18) -0.00454(18) -0.00407(19)
Cl2 0.0214(2) 0.0217(2) 0.0181(2) -0.00170(18) -0.00545(18) -0.00038(19)
O1 0.0205(7) 0.0203(7) 0.0180(7) -0.0029(6) 0.0038(6) -0.0027(6)
O2 0.0258(8) 0.0153(7) 0.0208(7) -0.0017(6) -0.0010(6) -0.0025(6)
N1 0.0153(8) 0.0165(8) 0.0156(8) -0.0021(6) -0.0021(6) -0.0032(6)
N2 0.0177(8) 0.0189(8) 0.0132(8) -0.0027(6) -0.0013(6) -0.0037(6)
C1 0.0294(12) 0.0273(12) 0.0231(11) -0.0010(9) 0.0062(9) -0.0101(9)
C2 0.0302(12) 0.0240(11) 0.0215(11) -0.0065(9) 0.0070(9) 0.0007(9)
C3 0.0274(11) 0.0223(11) 0.0248(11) -0.0058(9) 0.0005(9) 0.0039(9)
C4 0.0385(13) 0.0174(10) 0.0290(12) 0.0023(9) -0.0039(10) -0.0084(9)
C5 0.0176(9) 0.0152(9) 0.0146(9) -0.0012(7) 0.0012(7) -0.0034(7)
C6 0.0210(10) 0.0188(10) 0.0201(10) -0.0030(8) -0.0008(8) -0.0055(8)
C7 0.0323(12) 0.0219(11) 0.0261(11) -0.0076(9) -0.0055(9) -0.0065(9)
C8 0.0385(13) 0.0186(11) 0.0298(12) -0.0085(9) -0.0026(10) -0.0012(10)
C9 0.0258(11) 0.0212(11) 0.0263(11) -0.0054(9) 0.0000(9) 0.0021(9)
C10 0.0179(10) 0.0189(10) 0.0185(10) -0.0009(8) 0.0019(8) -0.0023(8)
C11 0.0177(9) 0.0143(9) 0.0161(9) -0.0001(7) 0.0009(7) -0.0015(7)
C12 0.0197(10) 0.0171(9) 0.0168(9) -0.0013(7) -0.0007(8) -0.0010(8)
C13 0.0250(11) 0.0288(12) 0.0160(10) -0.0054(8) 0.0009(8) -0.0023(9)
C14 0.0216(11) 0.0360(13) 0.0222(11) -0.0063(9) 0.0058(9) -0.0032(9)
C15 0.0185(10) 0.0301(12) 0.0235(11) -0.0043(9) 0.0013(8) -0.0052(9)
C16 0.0193(10) 0.0191(10) 0.0178(10) -0.0012(8) -0.0003(8) -0.0039(8)
C17 0.0183(10) 0.0233(11) 0.0258(11) -0.0059(9) -0.0035(8) -0.0061(8)
C18 0.0237(11) 0.0366(14) 0.0367(14) -0.0087(11) 0.0013(10) -0.0108(10)
C19 0.0263(12) 0.0333(13) 0.0283(12) -0.0024(10) -0.0064(9) -0.0047(10)
C20 0.0151(9) 0.0206(10) 0.0314(12) -0.0008(9) -0.0035(8) -0.0023(8)
C21 0.0248(11) 0.0317(12) 0.0272(12) -0.0077(10) -0.0061(9) -0.0051(9)
C22 0.0191(11) 0.0455(16) 0.0428(15) -0.0045(12) 0.0005(10) -0.0055(11)
C23 0.0219(10) 0.0204(10) 0.0150(9) -0.0039(8) 0.0010(8) -0.0029(8)
C24 0.0306(12) 0.0266(12) 0.0313(13) -0.0121(10) 0.0072(10) -0.0061(10)
C25 0.0270(12) 0.0293(12) 0.0259(12) 0.0011(9) -0.0073(9) -0.0052(9)
C26 0.0206(10) 0.0279(11) 0.0187(10) -0.0067(8) 0.0027(8) -0.0096(9)
C27 0.0358(13) 0.0299(12) 0.0327(13) -0.0096(10) 0.0055(10) -0.0151(10)
C28 0.068(2) 0.0381(15) 0.0226(13) -0.0009(11) -0.0131(13) -0.0114(14)
W' 0.01523(4) 0.01729(4) 0.01259(4) -0.00291(3) -0.00021(3) -0.00306(3)
Cl1' 0.0251(3) 0.0254(3) 0.0189(2) 0.00195(19) 0.00369(19) -0.0047(2)
Cl2' 0.0274(3) 0.0239(3) 0.0258(3) -0.0034(2) 0.0003(2) -0.0118(2)
O1' 0.0198(8) 0.0341(9) 0.0220(8) -0.0025(7) -0.0037(6) -0.0004(7)
O2' 0.0231(8) 0.0296(8) 0.0220(8) -0.0111(6) -0.0026(6) -0.0044(6)
N1' 0.0174(8) 0.0192(8) 0.0170(8) -0.0029(7) 0.0008(6) -0.0048(7)
N2' 0.0189(8) 0.0166(8) 0.0137(8) -0.0029(6) 0.0006(6) -0.0054(6)
C1' 0.0215(11) 0.0393(14) 0.0360(14) 0.0038(11) -0.0038(10) 0.0035(10)
C2' 0.0303(13) 0.0564(17) 0.0203(11) -0.0083(11) -0.0086(10) -0.0077(12)
C3' 0.0294(13) 0.0543(17) 0.0283(13) -0.0198(12) -0.0062(10) -0.0109(12)
C4' 0.0299(12) 0.0292(13) 0.0424(15) -0.0185(11) 0.0003(11) -0.0039(10)
C5' 0.0190(10) 0.0172(9) 0.0174(9) -0.0038(7) 0.0014(8) -0.0022(8)
C6' 0.0205(10) 0.0272(11) 0.0192(10) -0.0078(8) 0.0033(8) -0.0059(8)
C7' 0.0288(12) 0.0404(14) 0.0259(12) -0.0153(10) 0.0112(10) -0.0111(10)
C8' 0.0371(14) 0.0386(14) 0.0283(12) -0.0192(11) 0.0078(10) -0.0108(11)
C9' 0.0295(12) 0.0291(12) 0.0314(13) -0.0130(10) 0.0041(10) -0.0116(10)
C10' 0.0194(10) 0.0207(10) 0.0222(10) -0.0047(8) 0.0010(8) -0.0041(8)
C11' 0.0192(9) 0.0133(9) 0.0182(9) -0.0021(7) -0.0029(7) -0.0048(7)
C12' 0.0254(11) 0.0185(10) 0.0182(10) -0.0013(8) -0.0027(8) -0.0069(8)
C13' 0.0323(12) 0.0268(12) 0.0215(11) 0.0025(9) -0.0096(9) -0.0111(10)
C14' 0.0249(11) 0.0261(12) 0.0327(13) 0.0014(10) -0.0121(10) -0.0067(9)
C15' 0.0181(10) 0.0250(11) 0.0324(12) -0.0007(9) -0.0038(9) -0.0067(8)
C16' 0.0195(10) 0.0150(9) 0.0236(10) -0.0028(8) -0.0023(8) -0.0053(8)
C17' 0.0212(11) 0.0362(13) 0.0215(11) -0.0099(9) 0.0050(8) -0.0110(9)
C18' 0.0238(12) 0.0564(18) 0.0449(16) -0.0178(14) 0.0006(11) -0.0102(12)
C19' 0.0435(15) 0.0425(15) 0.0318(14) -0.0027(11) -0.0026(11) -0.0223(13)
C20' 0.0205(10) 0.0227(11) 0.0317(12) -0.0090(9) 0.0051(9) -0.0085(8)
C21' 0.0371(14) 0.0284(13) 0.0431(15) -0.0043(11) 0.0120(12) -0.0127(11)
C22' 0.0262(13) 0.0515(17) 0.0461(16) -0.0171(13) 0.0032(11) -0.0144(12)
C23' 0.0290(12) 0.0307(12) 0.0153(10) -0.0005(9) -0.0001(9) -0.0078(9)
C24' 0.0466(16) 0.0532(18) 0.0273(13) -0.0136(12) 0.0063(12) -0.0139(14)
C25' 0.0359(14) 0.0405(15) 0.0334(14) 0.0032(11) 0.0027(11) -0.0156(12)
C26' 0.0205(10) 0.0209(10) 0.0210(10) -0.0027(8) -0.0004(8) -0.0053(8)
C27' 0.0394(15) 0.0353(14) 0.0324(14) -0.0031(11) 0.0115(11) 0.0029(11)
C28' 0.0403(14) 0.0250(12) 0.0281(12) 0.0001(9) -0.0009(10) -0.0134(10)

loop_
_atom_type_symbol
_atom_type_description
_atom_type_scat_dispersion_real
_atom_type_scat_dispersion_imag
_atom_type_scat_source
C C 0.0033 0.0016 'International Tables Vol C Tables 4.2.6.8 and 6.1.1.4'
H H 0.0000 0.0000 'International Tables Vol C Tables 4.2.6.8 and 6.1.1.4'
N N 0.0061 0.0033 'International Tables Vol C Tables 4.2.6.8 and 6.1.1.4'
O O 0.0106 0.0060 'International Tables Vol C Tables 4.2.6.8 and 6.1.1.4'
Cl Cl 0.1484 0.1585 'International Tables Vol C Tables 4.2.6.8 and 6.1.1.4'
W W -0.8490 6.8722 'International Tables Vol C Tables 4.2.6.8 and 6.1.1.4'

loop_
_geom_angle_atom_site_label_1
_geom_angle_atom_site_label_2
_geom_angle_atom_site_label_3
_geom_angle
N1 W N2 103.89(8)
N1 W O2 159.36(7)
N2 W O2 96.69(7)
N1 W O1 89.34(7)
N2 W O1 166.75(7)
O2 W O1 70.06(6)
N1 W Cl1 99.73(6)
N2 W Cl1 97.45(6)
O2 W Cl1 78.71(5)
O1 W Cl1 80.47(4)
N1 W Cl2 97.11(6)
N2 W Cl2 97.19(6)
O2 W Cl2 78.67(4)
O1 W Cl2 80.44(4)
Cl1 W Cl2 154.28(2)
C2 O1 C1 111.83(16)
C2 O1 W 115.03(13)
C1 O1 W 119.68(13)
C3 O2 C4 111.85(17)
C3 O2 W 113.69(12)
C4 O2 W 119.08(13)
C5 N1 W 163.06(15)
C11 N2 W 161.47(15)
O1 C1 H10 109.8
O1 C1 H11 109.7
H10 C1 H11 109.1
O1 C1 H12 109.8
H10 C1 H12 109.1
H11 C1 H12 109.2
O1 C2 C3 107.35(17)
O1 C2 H21 110.2
C3 C2 H21 110.3
O1 C2 H22 110.2
C3 C2 H22 110.2
H21 C2 H22 108.5
O2 C3 C2 107.44(17)
O2 C3 H31 110.1
C2 C3 H31 110.3
O2 C3 H32 110.3
C2 C3 H32 110.3
H31 C3 H32 108.5
O2 C4 H41 109.9
O2 C4 H42 109.2
H41 C4 H42 109.3
O2 C4 H43 109.8
H41 C4 H43 109.3
H42 C4 H43 109.3
N1 C5 C6 119.06(18)
N1 C5 C10 119.57(18)
C6 C5 C10 121.36(19)
C7 C6 C5 117.9(2)
C7 C6 C17 120.30(19)
C5 C6 C17 121.83(18)
C8 C7 C6 121.8(2)
C8 C7 H7 119.1
C6 C7 H7 119.1
C7 C8 C9 119.7(2)
C7 C8 H8 120.2
C9 C8 H8 120.2
C8 C9 C10 121.7(2)
C8 C9 H9 119.2
C10 C9 H9 119.2
C9 C10 C5 117.6(2)
C9 C10 C20 121.59(19)
C5 C10 C20 120.64(19)
N2 C11 C16 119.23(18)
N2 C11 C12 120.10(18)
C16 C11 C12 120.66(19)
C13 C12 C11 117.95(19)
C13 C12 C23 119.72(19)
C11 C12 C23 122.23(18)
C14 C13 C12 122.0(2)
C14 C13 H13 119.0
C12 C13 H13 119.0
C13 C14 C15 119.7(2)
C13 C14 H14 120.1
C15 C14 H14 120.1
C14 C15 C16 121.2(2)
C14 C15 H15 119.4
C16 C15 H15 119.4
C15 C16 C11 118.51(19)
C15 C16 C26 119.75(19)
C11 C16 C26 121.71(18)
C6 C17 C18 112.24(19)
C6 C17 C19 110.40(19)
C18 C17 C19 110.74(18)
C6 C17 H17 107.8
C18 C17 H17 107.8
C19 C17 H17 107.8
C17 C18 H181 109.9
C17 C18 H182 109.7
H181 C18 H182 109.5
C17 C18 H183 108.9
H181 C18 H183 109.4
H182 C18 H183 109.5
C17 C19 H191 109.2
C17 C19 H192 109.4
H191 C19 H192 109.4
C17 C19 H193 110.0
H191 C19 H193 109.4
H192 C19 H193 109.4
C10 C20 C22 113.5(2)
C10 C20 C21 109.54(18)
C22 C20 C21 110.91(19)
C10 C20 H20 107.6
C22 C20 H20 107.6
C21 C20 H20 107.6
C20 C21 H211 109.4
C20 C21 H212 109.4
H211 C21 H212 109.5
C20 C21 H213 109.7
H211 C21 H213 109.5
H212 C21 H213 109.5
C20 C22 H221 109.8
C20 C22 H222 109.5
H221 C22 H222 109.5
C20 C22 H223 109.2
H221 C22 H223 109.5
H222 C22 H223 109.5
C12 C23 C24 112.48(18)
C12 C23 C25 109.86(18)
C24 C23 C25 110.97(19)
C12 C23 H23 107.8
C24 C23 H23 107.8
C25 C23 H23 107.8
C23 C24 H241 109.4
C23 C24 H242 109.5
H241 C24 H242 109.4
C23 C24 H243 109.7
H241 C24 H243 109.4
H242 C24 H243 109.4
C23 C25 H251 109.7
C23 C25 H252 109.2
H251 C25 H252 109.5
C23 C25 H253 109.5
H251 C25 H253 109.5
H252 C25 H253 109.5
C16 C26 C27 112.69(18)
C16 C26 C28 110.33(19)
C27 C26 C28 109.9(2)
C16 C26 H26 107.9
C27 C26 H26 107.9
C28 C26 H26 107.9
C26 C27 H271 109.4
C26 C27 H272 109.3
H271 C27 H272 109.5
C26 C27 H273 109.8
H271 C27 H273 109.5
H272 C27 H273 109.5
C26 C28 H281 109.2
C26 C28 H282 109.6
H281 C28 H282 109.5
C26 C28 H283 109.6
H281 C28 H283 109.5
H282 C28 H283 109.5
N1' W' N2' 104.91(8)
N1' W' O1' 92.26(7)
N2' W' O1' 162.83(7)
N1' W' O2' 162.57(7)
N2' W' O2' 92.51(7)
O1' W' O2' 70.33(6)
N1' W' Cl1' 98.64(6)
N2' W' Cl1' 97.38(6)
O1' W' Cl1' 79.79(5)
O2' W' Cl1' 79.49(4)
N1' W' Cl2' 97.24(6)
N2' W' Cl2' 97.18(6)
O1' W' Cl2' 80.27(5)
O2' W' Cl2' 79.53(4)
Cl1' W' Cl2' 154.89(2)
C1' O1' C2' 111.14(19)
C1' O1' W' 119.17(14)
C2' O1' W' 114.52(13)
C3' O2' C4' 111.66(18)
C3' O2' W' 113.84(14)
C4' O2' W' 118.93(14)
C5' N1' W' 164.93(15)
C11' N2' W' 168.14(15)
O1' C1' H10' 109.1
O1' C1' H11' 109.6
H10' C1' H11' 109.4
O1' C1' H12' 109.9
H10' C1' H12' 109.4
H11' C1' H12' 109.4
O1' C2' C3' 108.1(2)
O1' C2' H21' 110.2
C3' C2' H21' 110.4
O1' C2' H22' 109.8
C3' C2' H22' 109.8
H21' C2' H22' 108.5
O2' C3' C2' 107.1(2)
O2' C3' H31' 110.0
C2' C3' H31' 110.4
O2' C3' H32' 110.4
C2' C3' H32' 110.3
H31' C3' H32' 108.5
O2' C4' H41' 109.7
O2' C4' H42' 109.6
H41' C4' H42' 109.4
O2' C4' H43' 109.3
H41' C4' H43' 109.4
H42' C4' H43' 109.4
N1' C5' C6' 119.12(18)
N1' C5' C10' 119.73(18)
C6' C5' C10' 121.15(19)
C7' C6' C5' 117.9(2)
C7' C6' C17' 121.1(2)
C5' C6' C17' 120.84(19)
C8' C7' C6' 121.4(2)
C8' C7' H7' 119.3
C6' C7' H7' 119.3
C7' C8' C9' 119.9(2)
C7' C8' H8' 120.0
C9' C8' H8' 120.0
C8' C9' C10' 121.2(2)
C8' C9' H9' 119.4
C10' C9' H9' 119.4
C9' C10' C5' 118.4(2)
C9' C10' C20' 121.4(2)
C5' C10' C20' 120.09(19)
N2' C11' C16' 118.92(18)
N2' C11' C12' 119.74(18)
C16' C11' C12' 121.31(19)
C13' C12' C11' 117.4(2)
C13' C12' C23' 120.12(19)
C11' C12' C23' 122.42(19)
C14' C13' C12' 121.9(2)
C14' C13' H13' 119.0
C12' C13' H13' 119.0
C13' C14' C15' 120.0(2)
C13' C14' H14' 120.0
C15' C14' H14' 120.0
C14' C15' C16' 121.3(2)
C14' C15' H15' 119.4
C16' C15' H15' 119.4
C15' C16' C11' 117.9(2)
C15' C16' C26' 121.09(19)
C11' C16' C26' 120.94(18)
C6' C17' C18' 113.0(2)
C6' C17' C19' 109.54(19)
C18' C17' C19' 110.9(2)
C6' C17' H17' 107.7
C18' C17' H17' 107.7
C19' C17' H17' 107.7
C17' C18' H184 109.3
C17' C18' H185 109.5
H184 C18' H185 109.5
C17' C18' H186 109.5
H184 C18' H186 109.5
H185 C18' H186 109.5
C17' C19' H194 109.5
C17' C19' H195 109.4
H194 C19' H195 109.4
C17' C19' H196 109.5
H194 C19' H196 109.5
H195 C19' H196 109.5
C10' C20' C22' 113.5(2)
C10' C20' C21' 109.42(19)
C22' C20' C21' 111.1(2)
C10' C20' H20' 107.5
C22' C20' H20' 107.5
C21' C20' H20' 107.5
C20' C21' H214 109.4
C20' C21' H215 109.7
H214 C21' H215 109.5
C20' C21' H216 109.4
H214 C21' H216 109.5
H215 C21' H216 109.5
C20' C22' H224 109.2
C20' C22' H225 109.8
H224 C22' H225 109.4
C20' C22' H226 109.5
H224 C22' H226 109.5
H225 C22' H226 109.4
C12' C23' C25' 110.7(2)
C12' C23' C24' 111.9(2)
C25' C23' C24' 110.9(2)
C12' C23' H23' 107.7
C25' C23' H23' 107.7
C24' C23' H23' 107.7
C23' C24' H244 109.7
C23' C24' H245 109.3
H244 C24' H245 109.4
C23' C24' H246 109.6
H244 C24' H246 109.4
H245 C24' H246 109.4
C23' C25' H254 109.6
C23' C25' H255 109.8
H254 C25' H255 109.4
C23' C25' H256 109.2
H254 C25' H256 109.4
H255 C25' H256 109.4
C16' C26' C27' 113.84(19)
C16' C26' C28' 109.38(18)
C27' C26' C28' 109.9(2)
C16' C26' H26' 107.8
C27' C26' H26' 107.8
C28' C26' H26' 107.8
C26' C27' H274 109.9
C26' C27' H275 109.0
H274 C27' H275 109.5
C26' C27' H276 109.6
H274 C27' H276 109.4
H275 C27' H276 109.4
C26' C28' H284 109.8
C26' C28' H285 109.5
H284 C28' H285 109.4
C26' C28' H286 109.5
H284 C28' H286 109.3
H285 C28' H286 109.4

loop_
_geom_bond_atom_site_label_1
_geom_bond_atom_site_label_2
_geom_bond_distance
W N1 1.7598(17)
W N2 1.7599(17)
W O2 2.3446(15)
W O1 2.3494(15)
W Cl1 2.3841(7)
W Cl2 2.3878(9)
O1 C2 1.437(3)
O1 C1 1.445(3)
O2 C3 1.443(3)
O2 C4 1.448(3)
N1 C5 1.393(3)
N2 C11 1.395(3)
C1 H10 0.9824
C1 H11 0.9825
C1 H12 0.9827
C2 C3 1.499(3)
C2 H21 0.9895
C2 H22 0.9895
C3 H31 0.9895
C3 H32 0.9897
C4 H41 0.9812
C4 H42 0.9809
C4 H43 0.9809
C5 C6 1.410(3)
C5 C10 1.416(3)
C6 C7 1.390(3)
C6 C17 1.517(3)
C7 C8 1.379(3)
C7 H7 0.9500
C8 C9 1.383(3)
C8 H8 0.9500
C9 C10 1.392(3)
C9 H9 0.9500
C10 C20 1.513(3)
C11 C16 1.417(3)
C11 C12 1.420(3)
C12 C13 1.390(3)
C12 C23 1.515(3)
C13 C14 1.384(3)
C13 H13 0.9500
C14 C15 1.387(3)
C14 H14 0.9500
C15 C16 1.395(3)
C15 H15 0.9500
C16 C26 1.520(3)
C17 C18 1.529(3)
C17 C19 1.535(3)
C17 H17 1.0000
C18 H181 0.9798
C18 H182 0.9799
C18 H183 0.9796
C19 H191 0.9800
C19 H192 0.9798
C19 H193 0.9802
C20 C22 1.527(3)
C20 C21 1.532(3)
C20 H20 1.0000
C21 H211 0.9796
C21 H212 0.9795
C21 H213 0.9797
C22 H221 0.9796
C22 H222 0.9797
C22 H223 0.9796
C23 C24 1.529(3)
C23 C25 1.531(3)
C23 H23 1.0000
C24 H241 0.9800
C24 H242 0.9801
C24 H243 0.9801
C25 H251 0.9799
C25 H252 0.9795
C25 H253 0.9799
C26 C27 1.525(3)
C26 C28 1.525(3)
C26 H26 1.0000
C27 H271 0.9795
C27 H272 0.9795
C27 H273 0.9798
C28 H281 0.9798
C28 H282 0.9796
C28 H283 0.9797
W' N1' 1.7571(18)
W' N2' 1.7579(17)
W' O1' 2.3307(16)
W' O2' 2.3539(16)
W' Cl1' 2.3852(8)
W' Cl2' 2.3873(7)
O1' C1' 1.448(3)
O1' C2' 1.448(3)
O2' C3' 1.438(3)
O2' C4' 1.440(3)
N1' C5' 1.393(3)
N2' C11' 1.393(3)
C1' H10' 0.9800
C1' H11' 0.9802
C1' H12' 0.9803
C2' C3' 1.493(4)
C2' H21' 0.9898
C2' H22' 0.9894
C3' H31' 0.9897
C3' H32' 0.9897
C4' H41' 0.9805
C4' H42' 0.9805
C4' H43' 0.9803
C5' C6' 1.411(3)
C5' C10' 1.414(3)
C6' C7' 1.395(3)
C6' C17' 1.514(3)
C7' C8' 1.385(3)
C7' H7' 0.9500
C8' C9' 1.385(3)
C8' H8' 0.9500
C9' C10' 1.390(3)
C9' H9' 0.9500
C10' C20' 1.513(3)
C11' C16' 1.420(3)
C11' C12' 1.420(3)
C12' C13' 1.393(3)
C12' C23' 1.515(3)
C13' C14' 1.380(3)
C13' H13' 0.9500
C14' C15' 1.386(3)
C14' H14' 0.9500
C15' C16' 1.392(3)
C15' H15' 0.9500
C16' C26' 1.515(3)
C17' C18' 1.528(3)
C17' C19' 1.531(4)
C17' H17' 1.0000
C18' H184 0.9798
C18' H185 0.9796
C18' H186 0.9797
C19' H194 0.9797
C19' H195 0.9798
C19' H196 0.9798
C20' C22' 1.524(3)
C20' C21' 1.531(3)
C20' H20' 1.0000
C21' H214 0.9795
C21' H215 0.9798
C21' H216 0.9797
C22' H224 0.9802
C22' H225 0.9802
C22' H226 0.9802
C23' C25' 1.530(3)
C23' C24' 1.534(3)
C23' H23' 1.0000
C24' H244 0.9803
C24' H245 0.9800
C24' H246 0.9801
C25' H254 0.9801
C25' H255 0.9798
C25' H256 0.9798
C26' C27' 1.525(3)
C26' C28' 1.532(3)
C26' H26' 1.0000
C27' H274 0.9800
C27' H275 0.9796
C27' H276 0.9800
C28' H284 0.9808
C28' H285 0.9809
C28' H286 0.9806
